data_7236971
loop_
_publ_author_name
'Gu, Long'
'Shi, Huifang'
'Miao, Chunyang'
'Wu, Qi'
'Cheng, Zhichao'
'Cai, Suzhi'
'Gu, Mingxing'
'Ma, Chaoqun'
'Yao, Wei'
'Gao, Yaru'
'An, Zhongfu'
'Huang, Wei'

_publ_section_title
;
 Prolonging the lifetime of ultralong organic phosphorescence through
 dihydrogen bonding
;
_journal_issue 2
_journal_name_full 'Journal of Materials Chemistry C'
_journal_page_first 226
_journal_paper_doi 10.1039/C7TC04452F
_journal_volume 6
_journal_year 2018
_chemical_formula_moiety 'C29 H22 N6'
_chemical_formula_sum 'C29 H22 N6'
_chemical_formula_weight 454.52
_space_group_crystal_system triclinic
_space_group_IT_number 2
_space_group_name_Hall '-P 1'
_space_group_name_H-M_alt 'P -1'
_atom_sites_solution_hydrogens geom
_audit_creation_date 2017-01-14
_audit_creation_method
;
Olex2 1.2-beta
(compiled 2016.02.19 svn.r3266 for OlexSys, GUI svn.r5155)
;
_audit_update_record
;
2017-04-05 deposited with the CCDC.
2017-11-22 downloaded from the CCDC.
;
_cell_angle_alpha 84.99(3)
_cell_angle_beta 89.04(3)
_cell_angle_gamma 77.47(3)
_cell_formula_units_Z 4
_cell_length_a 7.9989(16)
_cell_length_b 11.385(2)
_cell_length_c 25.451(5)
_cell_measurement_reflns_used 3751
_cell_measurement_temperature 293(2)
_cell_measurement_theta_max 23.51
_cell_measurement_theta_min 3.27
_cell_volume 2253.9(8)
_computing_molecular_graphics 'Olex2 (Dolomanov et al., 2009)'
_computing_publication_material 'Olex2 (Dolomanov et al., 2009)'
_computing_structure_refinement 'ShelXL (Sheldrick, 2015)'
_computing_structure_solution 'SHELXS-97 (Sheldrick, 1990)'
_diffrn_ambient_temperature 293
_diffrn_measured_fraction_theta_full 0.989
_diffrn_measured_fraction_theta_max 0.959
_diffrn_measurement_device_type 'Bruker P4'
_diffrn_measurement_method '\w scans'
_diffrn_radiation_monochromator graphite
_diffrn_radiation_type MoK\a
_diffrn_radiation_wavelength 0.71073
_diffrn_reflns_av_R_equivalents 0.0512
_diffrn_reflns_av_unetI/netI 0.0796
_diffrn_reflns_Laue_measured_fraction_full 0.989
_diffrn_reflns_Laue_measured_fraction_max 0.959
_diffrn_reflns_limit_h_max 9
_diffrn_reflns_limit_h_min -9
_diffrn_reflns_limit_k_max 13
_diffrn_reflns_limit_k_min -13
_diffrn_reflns_limit_l_max 30
_diffrn_reflns_limit_l_min -26
_diffrn_reflns_number 13331
_diffrn_reflns_point_group_measured_fraction_full 0.989
_diffrn_reflns_point_group_measured_fraction_max 0.959
_diffrn_reflns_theta_full 25.010
_diffrn_reflns_theta_max 25.010
_diffrn_reflns_theta_min 2.069
_exptl_absorpt_coefficient_mu 0.082
_exptl_absorpt_correction_T_max 0.7956
_exptl_absorpt_correction_T_min 0.7342
_exptl_absorpt_correction_type multi-scan
_exptl_absorpt_process_details Bruker;SADABS;2012
_exptl_crystal_colour colourless
_exptl_crystal_colour_primary colourless
_exptl_crystal_density_diffrn 1.339
_exptl_crystal_density_method 'not measured'
_exptl_crystal_description block
_exptl_crystal_F_000 952
_exptl_crystal_size_max 0.25
_exptl_crystal_size_mid 0.12
_exptl_crystal_size_min 0.11
_refine_diff_density_max 0.409
_refine_diff_density_min -0.347
_refine_diff_density_rms 0.088
_refine_ls_extinction_method none
_refine_ls_goodness_of_fit_ref 1.167
_refine_ls_hydrogen_treatment constr
_refine_ls_matrix_type full
_refine_ls_number_parameters 634
_refine_ls_number_reflns 7453
_refine_ls_number_restraints 0
_refine_ls_restrained_S_all 1.167
_refine_ls_R_factor_all 0.1363
_refine_ls_R_factor_gt 0.1029
_refine_ls_shift/su_max 0.000
_refine_ls_shift/su_mean 0.000
_refine_ls_structure_factor_coef Fsqd
_refine_ls_weighting_details 'w=1/[\s^2^(Fo^2^)+(0.2000P)^2^] where P=(Fo^2^+2Fc^2^)/3'
_refine_ls_weighting_scheme calc
_refine_ls_wR_factor_gt 0.2798
_refine_ls_wR_factor_ref 0.3085
_reflns_Friedel_coverage 0.000
_reflns_number_gt 5318
_reflns_number_total 7453
_reflns_threshold_expression 'I > 2\s(I)'
_cod_data_source_file c7tc04452f5.cif
_cod_data_source_block y
_cod_original_cell_volume 2254.0(8)
_cod_database_code 7236971
_shelx_space_group_comment
;
The symmetry employed for this shelxl refinement is uniquely defined
by the following loop, which should always be used as a source of
symmetry information in preference to the above space-group names.
They are only intended as comments.
;
_olex2_refinement_description
;
1. Twinned data refinement
 Scales: 0.791(3) 0.209(3)
2. Fixed Uiso
 At 1.2 times of:
  All C(H) groups, All C(H,H) groups, All N(H) groups
 At 1.5 times of:
  All C(H,H,H) groups
3.a Secondary CH2 refined with riding coordinates:
 C17(H17A,H17B), C52(H52A,H52B)
3.b Aromatic/amide H refined with riding coordinates:
 N11(H11), N12(H12), C12(H12A), C18(H18), C19(H19), C21(H21), C23(H23),
 C24(H24), C25(H25), C26(H26), C27(H27), C28(H28), C30(H30), C31(H31), C32(H32),
  C33(H33), C34(H34), C35(H35), C54(H54), C55(H55), C56(H56), C58(H58),
 C59(H59), C60(H60), C61(H61), C62(H62), C63(H63), C64(H64), C65(H65), C66(H66),
  C67(H67), C68(H68), C69(H69), C70(H70)
3.c Idealised Me refined as rotating group:
 C29(H29A,H29B,H29C), C57(H57A,H57B,H57C)
;
_shelx_shelxl_version_number 2014/7
_olex2_submission_special_instructions 'No special instructions were received'

loop_
_space_group_symop_operation_xyz
'x, y, z'
'-x, -y, -z'

loop_
_atom_site_label
_atom_site_type_symbol
_atom_site_fract_x
_atom_site_fract_y
_atom_site_fract_z
_atom_site_U_iso_or_equiv
_atom_site_adp_type
_atom_site_occupancy
_atom_site_site_symmetry_order
_atom_site_calc_flag
_atom_site_refinement_flags_posn
N11 N 0.6708(6) -0.2600(4) 1.02709(17) 0.0394(11) Uani 1 1 d .
H11 H 0.7143 -0.2563 1.0574 0.047 Uiso 1 1 calc R
N9 N 0.6976(6) -0.1003(4) 0.48241(16) 0.0329(10) Uani 1 1 d .
N3 N 0.7691(6) 0.0730(4) 0.50781(16) 0.0339(10) Uani 1 1 d .
C3 C 0.7695(6) -0.0015(5) 0.47054(19) 0.0317(12) Uani 1 1 d .
N1 N 0.8332(6) 0.0106(4) 0.42172(15) 0.0351(10) Uani 1 1 d .
N2 N 0.8982(6) 0.1934(4) 0.44530(15) 0.0346(10) Uani 1 1 d .
N10 N 0.9646(6) 0.1258(4) 0.36261(15) 0.0364(10) Uani 1 1 d .
C7 C 0.8348(6) 0.1676(5) 0.4932(2) 0.0319(11) Uani 1 1 d .
N12 N 0.8374(6) 0.2468(4) 0.52907(16) 0.0394(11) Uani 1 1 d .
H12 H 0.8005 0.2300 0.5602 0.047 Uiso 1 1 calc R
C9 C 0.8951(6) 0.1080(5) 0.41243(18) 0.0332(12) Uani 1 1 d .
C10 C 0.6535(6) -0.1448(5) 0.53326(18) 0.0322(12) Uani 1 1 d .
C11 C 0.6043(6) -0.2515(5) 0.52913(19) 0.0340(12) Uani 1 1 d .
C12 C 0.6496(7) -0.0953(5) 0.58163(19) 0.0380(12) Uani 1 1 d .
H12A H 0.6830 -0.0228 0.5846 0.046 Uiso 1 1 calc R
C13 C 0.6109(7) -0.2750(5) 0.4738(2) 0.0352(12) Uani 1 1 d .
C14 C 1.0472(7) 0.0329(5) 0.33165(19) 0.0360(12) Uani 1 1 d .
C15 C 0.6655(6) -0.1804(5) 0.44583(19) 0.0327(12) Uani 1 1 d .
C16 C 1.0729(8) 0.2136(6) 0.2899(2) 0.0477(15) Uani 1 1 d .
C17 C 0.8962(9) 0.3570(5) 0.5200(2) 0.0464(14) Uani 1 1 d .
H17A H 0.8154 0.4143 0.4974 0.056 Uiso 1 1 calc R
H17B H 1.0057 0.3413 0.5021 0.056 Uiso 1 1 calc R
C18 C 0.6673(8) -0.1701(6) 0.3913(2) 0.0430(14) Uani 1 1 d .
H18 H 0.7001 -0.1051 0.3724 0.052 Uiso 1 1 calc R
C19 C 0.5491(8) -0.3137(6) 0.5733(2) 0.0478(15) Uani 1 1 d .
H19 H 0.5149 -0.3860 0.5704 0.057 Uiso 1 1 calc R
C20 C 1.1137(8) 0.0857(6) 0.2867(2) 0.0444(14) Uani 1 1 d .
C21 C 0.5461(8) -0.2667(6) 0.6208(2) 0.0511(16) Uani 1 1 d .
H21 H 0.5115 -0.3076 0.6509 0.061 Uiso 1 1 calc R
C22 C 0.9808(7) 0.2371(6) 0.3369(2) 0.0404(13) Uani 1 1 d .
C23 C 0.5676(8) -0.3660(5) 0.4474(2) 0.0451(14) Uani 1 1 d .
H23 H 0.5362 -0.4318 0.4661 0.054 Uiso 1 1 calc R
C24 C 0.5947(8) -0.1577(6) 0.6244(2) 0.0442(14) Uani 1 1 d .
H24 H 0.5898 -0.1261 0.6571 0.053 Uiso 1 1 calc R
C25 C 1.2086(8) 0.0108(7) 0.2511(2) 0.0561(18) Uani 1 1 d .
H25 H 1.2526 0.0446 0.2207 0.067 Uiso 1 1 calc R
C26 C 1.0761(7) -0.0911(6) 0.3415(2) 0.0436(14) Uani 1 1 d .
H26 H 1.0318 -0.1255 0.3716 0.052 Uiso 1 1 calc R
C27 C 1.1048(10) 0.3085(7) 0.2574(2) 0.062(2) Uani 1 1 d .
H27 H 1.1671 0.2949 0.2265 0.074 Uiso 1 1 calc R
C28 C 0.6186(9) -0.2597(6) 0.3658(2) 0.0519(16) Uani 1 1 d .
H28 H 0.6175 -0.2538 0.3291 0.062 Uiso 1 1 calc R
C29 C 0.9156(10) 0.4108(6) 0.5709(3) 0.0604(18) Uani 1 1 d .
H29A H 0.8046 0.4389 0.5859 0.091 Uiso 1 1 calc GR
H29B H 0.9712 0.4773 0.5642 0.091 Uiso 1 1 calc GR
H29C H 0.9833 0.3505 0.5952 0.091 Uiso 1 1 calc GR
C30 C 1.1715(9) -0.1632(7) 0.3060(2) 0.0569(17) Uani 1 1 d .
H30 H 1.1925 -0.2468 0.3122 0.068 Uiso 1 1 calc R
C31 C 0.9174(9) 0.3553(6) 0.3500(2) 0.0520(16) Uani 1 1 d .
H31 H 0.8531 0.3712 0.3804 0.062 Uiso 1 1 calc R
C32 C 1.2366(9) -0.1101(7) 0.2606(2) 0.0631(19) Uani 1 1 d .
H32 H 1.3000 -0.1592 0.2367 0.076 Uiso 1 1 calc R
C33 C 1.0426(12) 0.4254(8) 0.2711(3) 0.073(2) Uani 1 1 d .
H33 H 1.0620 0.4906 0.2491 0.088 Uiso 1 1 calc R
C34 C 0.5718(9) -0.3570(6) 0.3929(3) 0.0577(17) Uani 1 1 d .
H34 H 0.5429 -0.4170 0.3746 0.069 Uiso 1 1 calc R
C35 C 0.9534(12) 0.4453(7) 0.3168(3) 0.072(2) Uani 1 1 d .
H35 H 0.9157 0.5244 0.3254 0.086 Uiso 1 1 calc R
N6 N 0.6525(6) 0.0200(4) 0.92076(16) 0.0342(10) Uani 1 1 d .
N7 N 0.7966(6) 0.1080(4) 0.97895(15) 0.0324(10) Uani 1 1 d .
N5 N 0.7315(5) -0.0754(4) 1.00517(16) 0.0332(10) Uani 1 1 d .
C40 C 0.7241(6) 0.0123(5) 0.96806(18) 0.0293(11) Uani 1 1 d .
N4 N 0.5919(6) -0.1719(4) 0.94483(15) 0.0336(10) Uani 1 1 d .
C42 C 0.6648(6) -0.1673(5) 0.99142(19) 0.0305(11) Uani 1 1 d .
C43 C 0.5890(6) -0.0754(5) 0.91228(18) 0.0310(11) Uani 1 1 d .
N8 N 0.5115(6) -0.0713(4) 0.86370(16) 0.0363(10) Uani 1 1 d .
C45 C 0.8501(6) 0.1316(5) 1.02851(19) 0.0335(12) Uani 1 1 d .
C46 C 0.8789(7) 0.2874(5) 0.9687(2) 0.0388(13) Uani 1 1 d .
C47 C 0.4863(7) -0.1728(6) 0.83818(19) 0.0398(13) Uani 1 1 d .
C48 C 0.4269(7) 0.0344(5) 0.83413(18) 0.0370(13) Uani 1 1 d .
C49 C 0.8984(7) 0.2416(5) 1.0237(2) 0.0390(13) Uani 1 1 d .
C50 C 0.8229(7) 0.2013(5) 0.9418(2) 0.0352(12) Uani 1 1 d .
C51 C 0.3931(7) -0.1280(6) 0.7924(2) 0.0444(15) Uani 1 1 d .
C52 C 0.6087(8) -0.3674(5) 1.0183(2) 0.0431(14) Uani 1 1 d .
H52A H 0.6863 -0.4161 0.9950 0.052 Uiso 1 1 calc R
H52B H 0.4969 -0.3444 1.0016 0.052 Uiso 1 1 calc R
C53 C 0.3512(7) 0.0017(6) 0.79026(19) 0.0420(14) Uani 1 1 d .
C54 C 0.8629(7) 0.0639(6) 1.0769(2) 0.0398(13) Uani 1 1 d .
H54 H 0.8317 -0.0105 1.0808 0.048 Uiso 1 1 calc R
C55 C 0.5463(9) -0.2949(6) 0.8510(2) 0.0462(14) Uani 1 1 d .
H55 H 0.6120 -0.3234 0.8811 0.055 Uiso 1 1 calc R
C56 C 0.9239(8) 0.1115(6) 1.1190(2) 0.0497(15) Uani 1 1 d .
H56 H 0.9332 0.0674 1.1518 0.060 Uiso 1 1 calc R
C57 C 0.5968(10) -0.4386(6) 1.0695(2) 0.0564(17) Uani 1 1 d .
H57A H 0.5194 -0.3902 1.0923 0.085 Uiso 1 1 calc GR
H57B H 0.7080 -0.4621 1.0856 0.085 Uiso 1 1 calc GR
H57C H 0.5553 -0.5094 1.0636 0.085 Uiso 1 1 calc GR
C58 C 0.3523(9) -0.2107(8) 0.7601(2) 0.061(2) Uani 1 1 d .
H58 H 0.2866 -0.1834 0.7299 0.074 Uiso 1 1 calc R
C59 C 0.4062(8) 0.1558(6) 0.8443(2) 0.0470(15) Uani 1 1 d .
H59 H 0.4588 0.1787 0.8729 0.056 Uiso 1 1 calc R
C60 C 0.9047(9) 0.4025(6) 0.8875(3) 0.0586(17) Uani 1 1 d .
H60 H 0.9299 0.4705 0.8689 0.070 Uiso 1 1 calc R
C61 C 0.8519(10) 0.3145(6) 0.8608(3) 0.0581(17) Uani 1 1 d .
H61 H 0.8441 0.3242 0.8242 0.070 Uiso 1 1 calc R
C62 C 0.8110(8) 0.2139(6) 0.8874(2) 0.0480(15) Uani 1 1 d .
H62 H 0.7763 0.1559 0.8692 0.058 Uiso 1 1 calc R
C63 C 0.9587(8) 0.2881(6) 1.0663(3) 0.0546(17) Uani 1 1 d .
H63 H 0.9901 0.3624 1.0627 0.065 Uiso 1 1 calc R
C64 C 0.5044(10) -0.3734(7) 0.8172(2) 0.0618(19) Uani 1 1 d .
H64 H 0.5422 -0.4562 0.8248 0.074 Uiso 1 1 calc R
C65 C 0.4082(10) -0.3310(8) 0.7726(3) 0.064(2) Uani 1 1 d .
H65 H 0.3811 -0.3855 0.7507 0.077 Uiso 1 1 calc R
C66 C 0.2491(9) 0.0876(8) 0.7569(2) 0.063(2) Uani 1 1 d .
H66 H 0.1961 0.0660 0.7281 0.075 Uiso 1 1 calc R
C67 C 0.9706(9) 0.2195(6) 1.1147(3) 0.0566(17) Uani 1 1 d .
H67 H 1.0108 0.2479 1.1442 0.068 Uiso 1 1 calc R
C68 C 0.2271(10) 0.2065(8) 0.7672(3) 0.070(2) Uani 1 1 d .
H68 H 0.1586 0.2660 0.7449 0.084 Uiso 1 1 calc R
C69 C 0.3038(9) 0.2391(7) 0.8097(3) 0.0622(19) Uani 1 1 d .
H69 H 0.2860 0.3205 0.8153 0.075 Uiso 1 1 calc R
C70 C 0.9189(9) 0.3874(6) 0.9409(3) 0.0542(16) Uani 1 1 d .
H70 H 0.9557 0.4449 0.9589 0.065 Uiso 1 1 calc R

loop_
_atom_site_aniso_label
_atom_site_aniso_U_11
_atom_site_aniso_U_22
_atom_site_aniso_U_33
_atom_site_aniso_U_23
_atom_site_aniso_U_13
_atom_site_aniso_U_12
N11 0.048(3) 0.039(3) 0.034(2) 0.0041(19) -0.011(2) -0.017(2)
N9 0.032(2) 0.034(3) 0.033(2) 0.0018(18) -0.0016(18) -0.010(2)
N3 0.033(2) 0.035(3) 0.034(2) 0.0001(19) -0.0006(18) -0.010(2)
C3 0.019(2) 0.042(3) 0.032(2) 0.002(2) -0.0049(19) -0.003(2)
N1 0.037(3) 0.043(3) 0.028(2) 0.0042(18) 0.0007(18) -0.016(2)
N2 0.038(3) 0.035(3) 0.032(2) 0.0003(18) 0.0022(18) -0.010(2)
N10 0.034(2) 0.044(3) 0.031(2) 0.0007(19) 0.0004(18) -0.010(2)
C7 0.024(3) 0.030(3) 0.038(3) 0.003(2) -0.007(2) 0.000(2)
N12 0.048(3) 0.040(3) 0.031(2) -0.0029(19) 0.0015(19) -0.012(2)
C9 0.028(3) 0.043(3) 0.026(2) 0.006(2) -0.0022(19) -0.005(2)
C10 0.020(2) 0.039(3) 0.034(2) 0.007(2) 0.0007(19) -0.003(2)
C11 0.023(3) 0.040(3) 0.036(3) 0.005(2) -0.003(2) -0.004(2)
C12 0.032(3) 0.045(3) 0.036(3) 0.000(2) -0.002(2) -0.008(2)
C13 0.031(3) 0.035(3) 0.040(3) -0.001(2) 0.000(2) -0.009(2)
C14 0.029(3) 0.051(4) 0.029(2) -0.001(2) -0.002(2) -0.012(2)
C15 0.026(3) 0.037(3) 0.034(2) -0.001(2) 0.002(2) -0.007(2)
C16 0.051(4) 0.066(4) 0.031(3) 0.000(3) -0.004(2) -0.022(3)
C17 0.051(4) 0.037(3) 0.052(3) 0.000(3) -0.004(3) -0.013(3)
C18 0.047(3) 0.049(4) 0.037(3) 0.002(3) -0.001(2) -0.021(3)
C19 0.056(4) 0.041(3) 0.048(3) 0.009(3) 0.005(3) -0.020(3)
C20 0.037(3) 0.064(4) 0.032(3) -0.004(3) -0.001(2) -0.009(3)
C21 0.054(4) 0.059(4) 0.042(3) 0.015(3) 0.006(3) -0.023(3)
C22 0.042(3) 0.049(4) 0.035(3) 0.003(2) 0.001(2) -0.024(3)
C23 0.050(4) 0.036(3) 0.052(3) 0.001(3) 0.006(3) -0.016(3)
C24 0.043(3) 0.058(4) 0.033(3) 0.003(3) 0.000(2) -0.016(3)
C25 0.049(4) 0.087(6) 0.034(3) -0.004(3) 0.010(3) -0.019(4)
C26 0.037(3) 0.053(4) 0.038(3) 0.001(3) -0.003(2) -0.007(3)
C27 0.076(5) 0.089(6) 0.029(3) 0.010(3) 0.005(3) -0.043(4)
C28 0.065(4) 0.059(4) 0.036(3) -0.006(3) 0.001(3) -0.023(3)
C29 0.068(5) 0.050(4) 0.069(4) -0.018(3) 0.001(3) -0.022(3)
C30 0.055(4) 0.063(4) 0.049(3) -0.013(3) 0.001(3) -0.002(3)
C31 0.068(4) 0.057(4) 0.036(3) -0.001(3) 0.003(3) -0.027(3)
C32 0.060(4) 0.081(6) 0.045(3) -0.019(3) 0.011(3) -0.003(4)
C33 0.101(6) 0.071(5) 0.058(4) 0.011(4) 0.008(4) -0.046(5)
C34 0.070(5) 0.051(4) 0.062(4) -0.022(3) 0.011(3) -0.027(3)
C35 0.121(7) 0.055(4) 0.049(4) 0.007(3) -0.004(4) -0.043(5)
N6 0.031(2) 0.039(3) 0.036(2) 0.0049(19) -0.0006(18) -0.017(2)
N7 0.035(2) 0.031(2) 0.032(2) 0.0000(18) 0.0031(18) -0.0101(19)
N5 0.036(2) 0.035(3) 0.032(2) -0.0016(18) -0.0010(17) -0.016(2)
C40 0.026(3) 0.032(3) 0.030(2) -0.001(2) -0.0011(19) -0.006(2)
N4 0.032(2) 0.041(3) 0.029(2) -0.0008(19) -0.0024(17) -0.011(2)
C42 0.029(3) 0.030(3) 0.031(2) 0.001(2) -0.003(2) -0.006(2)
C43 0.024(3) 0.040(3) 0.028(2) 0.002(2) -0.0009(19) -0.005(2)
N8 0.036(3) 0.044(3) 0.031(2) -0.0014(19) -0.0049(18) -0.014(2)
C45 0.023(3) 0.037(3) 0.041(3) -0.012(2) 0.003(2) -0.005(2)
C46 0.029(3) 0.033(3) 0.053(3) 0.000(2) 0.002(2) -0.004(2)
C47 0.040(3) 0.054(4) 0.031(2) -0.007(2) 0.004(2) -0.022(3)
C48 0.031(3) 0.048(3) 0.029(2) 0.007(2) 0.000(2) -0.007(2)
C49 0.029(3) 0.036(3) 0.055(3) -0.017(3) 0.001(2) -0.010(2)
C50 0.027(3) 0.033(3) 0.046(3) 0.004(2) 0.003(2) -0.010(2)
C51 0.037(3) 0.069(4) 0.032(3) -0.003(3) -0.002(2) -0.023(3)
C52 0.052(4) 0.033(3) 0.046(3) -0.002(2) -0.004(3) -0.014(3)
C53 0.037(3) 0.064(4) 0.027(2) 0.006(2) 0.002(2) -0.019(3)
C54 0.030(3) 0.054(4) 0.038(3) -0.003(3) 0.003(2) -0.015(3)
C55 0.062(4) 0.041(3) 0.037(3) -0.001(2) -0.003(3) -0.016(3)
C56 0.043(3) 0.071(4) 0.040(3) -0.010(3) 0.002(3) -0.020(3)
C57 0.067(4) 0.039(4) 0.065(4) 0.009(3) 0.001(3) -0.021(3)
C58 0.062(4) 0.091(6) 0.044(3) -0.017(3) -0.003(3) -0.040(4)
C59 0.047(4) 0.054(4) 0.038(3) -0.001(3) 0.006(3) -0.007(3)
C60 0.061(4) 0.044(4) 0.071(4) 0.012(3) 0.004(3) -0.018(3)
C61 0.073(5) 0.049(4) 0.055(4) 0.013(3) -0.003(3) -0.025(4)
C62 0.054(4) 0.048(4) 0.043(3) 0.006(3) 0.001(3) -0.017(3)
C63 0.049(4) 0.056(4) 0.066(4) -0.024(3) -0.002(3) -0.020(3)
C64 0.089(5) 0.060(4) 0.048(3) -0.014(3) 0.005(3) -0.036(4)
C65 0.078(5) 0.076(5) 0.050(4) -0.022(4) -0.001(3) -0.034(4)
C66 0.053(4) 0.093(6) 0.036(3) 0.011(3) -0.007(3) -0.008(4)
C67 0.057(4) 0.062(4) 0.059(4) -0.023(3) -0.003(3) -0.024(3)
C68 0.064(5) 0.086(6) 0.044(3) 0.020(4) -0.011(3) 0.008(4)
C69 0.061(4) 0.060(4) 0.054(4) 0.010(3) -0.005(3) 0.007(4)
C70 0.048(4) 0.041(4) 0.077(4) -0.003(3) -0.002(3) -0.018(3)

loop_
_atom_type_symbol
_atom_type_description
_atom_type_scat_dispersion_real
_atom_type_scat_dispersion_imag
_atom_type_scat_source
C C 0.0033 0.0016 'International Tables Vol C Tables 4.2.6.8 and 6.1.1.4'
H H 0.0000 0.0000 'International Tables Vol C Tables 4.2.6.8 and 6.1.1.4'
N N 0.0061 0.0033 'International Tables Vol C Tables 4.2.6.8 and 6.1.1.4'

loop_
_geom_angle_atom_site_label_1
_geom_angle_atom_site_label_2
_geom_angle_atom_site_label_3
_geom_angle
C42 N11 H11 117.9
C42 N11 C52 124.2(4)
C52 N11 H11 117.9
C3 N9 C10 126.4(4)
C3 N9 C15 125.6(4)
C10 N9 C15 107.8(4)
C7 N3 C3 114.5(4)
N3 C3 N9 117.7(4)
N3 C3 N1 125.8(5)
N1 C3 N9 116.4(5)
C9 N1 C3 113.5(5)
C9 N2 C7 112.4(4)
C9 N10 C14 125.2(5)
C9 N10 C22 126.2(5)
C22 N10 C14 108.3(4)
N3 C7 N2 126.2(5)
N3 C7 N12 117.4(5)
N12 C7 N2 116.4(5)
C7 N12 H12 117.2
C7 N12 C17 125.6(5)
C17 N12 H12 117.2
N1 C9 N2 127.5(4)
N1 C9 N10 116.5(5)
N2 C9 N10 115.9(5)
C11 C10 N9 108.5(4)
C11 C10 C12 121.1(5)
C12 C10 N9 130.4(5)
C10 C11 C13 108.3(5)
C10 C11 C19 120.7(5)
C19 C11 C13 130.9(5)
C10 C12 H12A 121.4
C24 C12 C10 117.3(5)
C24 C12 H12A 121.4
C15 C13 C11 107.2(5)
C15 C13 C23 120.2(5)
C23 C13 C11 132.5(5)
C20 C14 N10 108.5(5)
C26 C14 N10 130.4(5)
C26 C14 C20 120.9(5)
C13 C15 N9 108.1(4)
C18 C15 N9 130.6(5)
C18 C15 C13 121.0(5)
C22 C16 C20 108.0(5)
C27 C16 C20 132.8(6)
C27 C16 C22 119.1(6)
N12 C17 H17A 109.3
N12 C17 H17B 109.3
N12 C17 C29 111.4(5)
H17A C17 H17B 108.0
C29 C17 H17A 109.3
C29 C17 H17B 109.3
C15 C18 H18 121.1
C28 C18 C15 117.8(6)
C28 C18 H18 121.1
C11 C19 H19 120.7
C21 C19 C11 118.7(6)
C21 C19 H19 120.7
C14 C20 C16 107.4(5)
C14 C20 C25 118.9(6)
C25 C20 C16 133.6(6)
C19 C21 H21 120.0
C19 C21 C24 120.1(5)
C24 C21 H21 120.0
N10 C22 C16 107.8(5)
C31 C22 N10 130.9(5)
C31 C22 C16 121.2(5)
C13 C23 H23 120.6
C34 C23 C13 118.8(6)
C34 C23 H23 120.6
C12 C24 C21 122.1(5)
C12 C24 H24 118.9
C21 C24 H24 118.9
C20 C25 H25 119.9
C32 C25 C20 120.1(6)
C32 C25 H25 119.9
C14 C26 H26 120.4
C30 C26 C14 119.2(6)
C30 C26 H26 120.4
C16 C27 H27 120.5
C16 C27 C33 119.0(6)
C33 C27 H27 120.5
C18 C28 H28 119.0
C34 C28 C18 121.9(5)
C34 C28 H28 119.0
C17 C29 H29A 109.5
C17 C29 H29B 109.5
C17 C29 H29C 109.5
H29A C29 H29B 109.5
H29A C29 H29C 109.5
H29B C29 H29C 109.5
C26 C30 H30 120.1
C26 C30 C32 119.8(7)
C32 C30 H30 120.1
C22 C31 H31 121.4
C35 C31 C22 117.2(6)
C35 C31 H31 121.4
C25 C32 C30 121.0(6)
C25 C32 H32 119.5
C30 C32 H32 119.5
C27 C33 H33 119.8
C35 C33 C27 120.5(7)
C35 C33 H33 119.8
C23 C34 H34 119.9
C28 C34 C23 120.1(6)
C28 C34 H34 119.9
C31 C35 C33 122.9(8)
C31 C35 H35 118.6
C33 C35 H35 118.6
C40 N6 C43 113.5(4)
C40 N7 C45 126.7(4)
C40 N7 C50 125.2(4)
C45 N7 C50 108.1(4)
C40 N5 C42 114.2(4)
N6 C40 N7 116.4(4)
N5 C40 N6 126.4(5)
N5 C40 N7 117.1(4)
C43 N4 C42 113.4(4)
N11 C42 N5 117.1(4)
N11 C42 N4 117.6(5)
N4 C42 N5 125.3(5)
N6 C43 N8 115.7(4)
N4 C43 N6 127.1(4)
N4 C43 N8 117.2(5)
C43 N8 C47 126.0(5)
C43 N8 C48 125.4(5)
C48 N8 C47 108.3(4)
C49 C45 N7 108.9(5)
C49 C45 C54 120.1(5)
C54 C45 N7 131.0(5)
C50 C46 C49 107.3(5)
C70 C46 C49 132.6(6)
C70 C46 C50 119.9(5)
C51 C47 N8 107.1(5)
C55 C47 N8 130.4(5)
C55 C47 C51 122.3(5)
C53 C48 N8 108.6(5)
C53 C48 C59 121.2(5)
C59 C48 N8 130.1(5)
C45 C49 C46 107.3(5)
C63 C49 C45 121.9(6)
C63 C49 C46 130.8(6)
C46 C50 N7 108.2(4)
C62 C50 N7 131.2(5)
C62 C50 C46 120.4(5)
C47 C51 C53 108.8(5)
C47 C51 C58 118.1(6)
C58 C51 C53 133.1(6)
N11 C52 H52A 109.7
N11 C52 H52B 109.7
N11 C52 C57 109.6(5)
H52A C52 H52B 108.2
C57 C52 H52A 109.7
C57 C52 H52B 109.7
C48 C53 C51 107.1(5)
C66 C53 C48 120.6(6)
C66 C53 C51 132.2(6)
C45 C54 H54 121.4
C56 C54 C45 117.3(6)
C56 C54 H54 121.4
C47 C55 H55 121.4
C47 C55 C64 117.3(6)
C64 C55 H55 121.4
C54 C56 H56 118.5
C67 C56 C54 123.0(6)
C67 C56 H56 118.5
C52 C57 H57A 109.5
C52 C57 H57B 109.5
C52 C57 H57C 109.5
H57A C57 H57B 109.5
H57A C57 H57C 109.5
H57B C57 H57C 109.5
C51 C58 H58 119.9
C65 C58 C51 120.2(6)
C65 C58 H58 119.9
C48 C59 H59 121.9
C69 C59 C48 116.2(6)
C69 C59 H59 121.9
C61 C60 H60 120.4
C70 C60 H60 120.4
C70 C60 C61 119.2(6)
C60 C61 H61 119.2
C62 C61 C60 121.6(6)
C62 C61 H61 119.2
C50 C62 H62 120.8
C61 C62 C50 118.4(6)
C61 C62 H62 120.8
C49 C63 H63 121.2
C49 C63 C67 117.6(6)
C67 C63 H63 121.2
C55 C64 H64 119.4
C65 C64 C55 121.2(7)
C65 C64 H64 119.4
C58 C65 C64 120.9(6)
C58 C65 H65 119.6
C64 C65 H65 119.6
C53 C66 H66 120.9
C53 C66 C68 118.1(6)
C68 C66 H66 120.9
C56 C67 C63 120.2(6)
C56 C67 H67 119.9
C63 C67 H67 119.9
C66 C68 H68 119.3
C69 C68 C66 121.4(6)
C69 C68 H68 119.3
C59 C69 H69 118.8
C68 C69 C59 122.3(7)
C68 C69 H69 118.8
C46 C70 H70 119.7
C60 C70 C46 120.5(6)
C60 C70 H70 119.7

loop_
_geom_bond_atom_site_label_1
_geom_bond_atom_site_label_2
_geom_bond_distance
N11 H11 0.8600
N11 C42 1.324(6)
N11 C52 1.452(7)
N9 C3 1.380(7)
N9 C10 1.415(6)
N9 C15 1.422(7)
N3 C3 1.326(7)
N3 C7 1.321(7)
C3 N1 1.342(6)
N1 C9 1.311(7)
N2 C7 1.346(7)
N2 C9 1.341(7)
N10 C9 1.392(6)
N10 C14 1.414(7)
N10 C22 1.406(7)
C7 N12 1.341(7)
N12 H12 0.8600
N12 C17 1.431(7)
C10 C11 1.368(8)
C10 C12 1.395(7)
C11 C13 1.454(7)
C11 C19 1.393(7)
C12 H12A 0.9300
C12 C24 1.367(8)
C13 C15 1.385(8)
C13 C23 1.388(8)
C14 C20 1.397(8)
C14 C26 1.381(8)
C15 C18 1.383(7)
C16 C20 1.431(9)
C16 C22 1.409(8)
C16 C27 1.370(9)
C17 H17A 0.9700
C17 H17B 0.9700
C17 C29 1.505(8)
C18 H18 0.9300
C18 C28 1.382(8)
C19 H19 0.9300
C19 C21 1.363(9)
C20 C25 1.399(9)
C21 H21 0.9300
C21 C24 1.390(8)
C22 C31 1.399(9)
C23 H23 0.9300
C23 C34 1.383(9)
C24 H24 0.9300
C25 H25 0.9300
C25 C32 1.347(10)
C26 H26 0.9300
C26 C30 1.380(9)
C27 H27 0.9300
C27 C33 1.389(11)
C28 H28 0.9300
C28 C34 1.372(9)
C29 H29A 0.9600
C29 H29B 0.9600
C29 H29C 0.9600
C30 H30 0.9300
C30 C32 1.403(10)
C31 H31 0.9300
C31 C35 1.346(9)
C32 H32 0.9300
C33 H33 0.9300
C33 C35 1.364(11)
C34 H34 0.9300
C35 H35 0.9300
N6 C40 1.330(6)
N6 C43 1.330(7)
N7 C40 1.390(7)
N7 C45 1.405(6)
N7 C50 1.408(7)
N5 C40 1.306(7)
N5 C42 1.347(7)
N4 C42 1.340(6)
N4 C43 1.313(6)
C43 N8 1.385(6)
N8 C47 1.426(7)
N8 C48 1.406(7)
C45 C49 1.384(7)
C45 C54 1.388(8)
C46 C49 1.449(8)
C46 C50 1.395(8)
C46 C70 1.382(9)
C47 C51 1.391(8)
C47 C55 1.381(9)
C48 C53 1.395(7)
C48 C59 1.403(8)
C49 C63 1.384(8)
C50 C62 1.382(8)
C51 C53 1.438(9)
C51 C58 1.395(9)
C52 H52A 0.9700
C52 H52B 0.9700
C52 C57 1.486(8)
C53 C66 1.370(9)
C54 H54 0.9300
C54 C56 1.384(8)
C55 H55 0.9300
C55 C64 1.387(8)
C56 H56 0.9300
C56 C67 1.356(9)
C57 H57A 0.9600
C57 H57B 0.9600
C57 H57C 0.9600
C58 H58 0.9300
C58 C65 1.356(11)
C59 H59 0.9300
C59 C69 1.374(9)
C60 H60 0.9300
C60 C61 1.398(9)
C60 C70 1.359(9)
C61 H61 0.9300
C61 C62 1.377(8)
C62 H62 0.9300
C63 H63 0.9300
C63 C67 1.394(10)
C64 H64 0.9300
C64 C65 1.372(10)
C65 H65 0.9300
C66 H66 0.9300
C66 C68 1.375(11)
C67 H67 0.9300
C68 H68 0.9300
C68 C69 1.368(10)
C69 H69 0.9300
C70 H70 0.9300

loop_
_geom_torsion_atom_site_label_1
_geom_torsion_atom_site_label_2
_geom_torsion_atom_site_label_3
_geom_torsion_atom_site_label_4
_geom_torsion
N9 C3 N1 C9 178.1(4)
N9 C10 C11 C13 -2.0(6)
N9 C10 C11 C19 -178.1(5)
N9 C10 C12 C24 177.5(5)
N9 C15 C18 C28 -175.5(6)
N3 C3 N1 C9 -1.6(7)
N3 C7 N12 C17 -177.1(5)
C3 N9 C10 C11 -173.1(5)
C3 N9 C10 C12 9.1(9)
C3 N9 C15 C13 173.3(5)
C3 N9 C15 C18 -12.8(9)
C3 N3 C7 N2 0.5(7)
C3 N3 C7 N12 179.7(4)
C3 N1 C9 N2 -1.0(8)
C3 N1 C9 N10 179.5(4)
N2 C7 N12 C17 2.1(8)
N10 C14 C20 C16 0.5(6)
N10 C14 C20 C25 177.1(5)
N10 C14 C26 C30 -175.5(5)
N10 C22 C31 C35 -179.3(6)
C7 N3 C3 N9 -177.9(4)
C7 N3 C3 N1 1.8(7)
C7 N2 C9 N1 2.8(7)
C7 N2 C9 N10 -177.7(4)
C7 N12 C17 C29 -168.2(5)
C9 N2 C7 N3 -2.5(7)
C9 N2 C7 N12 178.3(4)
C9 N10 C14 C20 -174.4(5)
C9 N10 C14 C26 1.3(9)
C9 N10 C22 C16 174.1(5)
C9 N10 C22 C31 -8.6(9)
C10 N9 C3 N3 -13.6(7)
C10 N9 C3 N1 166.7(4)
C10 N9 C15 C13 -2.8(6)
C10 N9 C15 C18 171.1(6)
C10 C11 C13 C15 0.2(6)
C10 C11 C13 C23 -176.6(6)
C10 C11 C19 C21 -0.4(9)
C10 C12 C24 C21 0.7(9)
C11 C10 C12 C24 0.0(8)
C11 C13 C15 N9 1.6(6)
C11 C13 C15 C18 -173.0(5)
C11 C13 C23 C34 173.3(6)
C11 C19 C21 C24 1.1(9)
C12 C10 C11 C13 176.1(5)
C12 C10 C11 C19 -0.1(8)
C13 C11 C19 C21 -175.6(6)
C13 C15 C18 C28 -2.3(9)
C13 C23 C34 C28 0.1(10)
C14 N10 C9 N1 -31.5(7)
C14 N10 C9 N2 148.9(5)
C14 N10 C22 C16 0.2(6)
C14 N10 C22 C31 177.5(6)
C14 C20 C25 C32 -0.8(9)
C14 C26 C30 C32 -0.4(9)
C15 N9 C3 N3 171.0(4)
C15 N9 C3 N1 -8.7(7)
C15 N9 C10 C11 2.9(5)
C15 N9 C10 C12 -174.8(5)
C15 C13 C23 C34 -3.2(9)
C15 C18 C28 C34 -0.8(10)
C16 C20 C25 C32 174.7(7)
C16 C22 C31 C35 -2.3(9)
C16 C27 C33 C35 0.9(12)
C18 C28 C34 C23 1.9(11)
C19 C11 C13 C15 175.9(6)
C19 C11 C13 C23 -0.9(11)
C19 C21 C24 C12 -1.2(10)
C20 C14 C26 C30 -0.3(8)
C20 C16 C22 N10 0.1(6)
C20 C16 C22 C31 -177.5(5)
C20 C16 C27 C33 178.1(7)
C20 C25 C32 C30 0.1(10)
C22 N10 C9 N1 155.5(5)
C22 N10 C9 N2 -24.1(7)
C22 N10 C14 C20 -0.4(6)
C22 N10 C14 C26 175.3(5)
C22 C16 C20 C14 -0.4(7)
C22 C16 C20 C25 -176.2(6)
C22 C16 C27 C33 -1.1(10)
C22 C31 C35 C33 2.2(12)
C23 C13 C15 N9 178.9(5)
C23 C13 C15 C18 4.3(8)
C26 C14 C20 C16 -175.7(5)
C26 C14 C20 C25 0.9(8)
C26 C30 C32 C25 0.5(10)
C27 C16 C20 C14 -179.7(6)
C27 C16 C20 C25 4.5(12)
C27 C16 C22 N10 179.5(5)
C27 C16 C22 C31 1.9(9)
C27 C33 C35 C31 -1.5(13)
N6 C43 N8 C47 157.6(5)
N6 C43 N8 C48 -30.3(7)
N7 C45 C49 C46 -1.6(6)
N7 C45 C49 C63 -179.4(5)
N7 C45 C54 C56 178.9(5)
N7 C50 C62 C61 -177.2(6)
C40 N6 C43 N4 -0.5(8)
C40 N6 C43 N8 179.4(4)
C40 N7 C45 C49 -173.8(5)
C40 N7 C45 C54 7.6(9)
C40 N7 C50 C46 173.0(5)
C40 N7 C50 C62 -11.0(9)
C40 N5 C42 N11 179.0(5)
C40 N5 C42 N4 -1.5(8)
N4 C43 N8 C47 -22.5(7)
N4 C43 N8 C48 149.6(5)
C42 N11 C52 C57 -166.6(5)
C42 N5 C40 N6 3.0(8)
C42 N5 C40 N7 -177.6(4)
C42 N4 C43 N6 1.7(8)
C42 N4 C43 N8 -178.3(5)
C43 N6 C40 N7 178.5(4)
C43 N6 C40 N5 -2.1(8)
C43 N4 C42 N11 178.9(5)
C43 N4 C42 N5 -0.6(8)
C43 N8 C47 C51 175.7(5)
C43 N8 C47 C55 -8.4(9)
C43 N8 C48 C53 -174.1(5)
C43 N8 C48 C59 2.9(9)
N8 C47 C51 C53 -3.1(6)
N8 C47 C51 C58 179.7(5)
N8 C47 C55 C64 -177.9(6)
N8 C48 C53 C51 -1.0(6)
N8 C48 C53 C66 174.9(5)
N8 C48 C59 C69 -174.8(6)
C45 N7 C40 N6 167.2(5)
C45 N7 C40 N5 -12.2(8)
C45 N7 C50 C46 -4.8(6)
C45 N7 C50 C62 171.3(6)
C45 C49 C63 C67 0.4(9)
C45 C54 C56 C67 -0.1(9)
C46 C49 C63 C67 -176.8(6)
C46 C50 C62 C61 -1.5(9)
C47 N8 C48 C53 -0.8(6)
C47 N8 C48 C59 176.1(6)
C47 C51 C53 C48 2.6(6)
C47 C51 C53 C66 -172.7(6)
C47 C51 C58 C65 -2.3(10)
C47 C55 C64 C65 0.4(10)
C48 N8 C47 C51 2.5(6)
C48 N8 C47 C55 178.4(6)
C48 C53 C66 C68 1.5(9)
C48 C59 C69 C68 -0.6(10)
C49 C45 C54 C56 0.4(8)
C49 C46 C50 N7 3.8(6)
C49 C46 C50 C62 -172.8(5)
C49 C46 C70 C60 172.5(7)
C49 C63 C67 C56 -0.1(10)
C50 N7 C40 N6 -10.1(7)
C50 N7 C40 N5 170.4(5)
C50 N7 C45 C49 3.9(6)
C50 N7 C45 C54 -174.7(6)
C50 C46 C49 C45 -1.3(6)
C50 C46 C49 C63 176.1(6)
C50 C46 C70 C60 -0.3(10)
C51 C47 C55 C64 -2.4(9)
C51 C53 C66 C68 176.3(7)
C51 C58 C65 C64 0.4(11)
C52 N11 C42 N5 -178.4(5)
C52 N11 C42 N4 2.1(8)
C53 C48 C59 C69 1.9(9)
C53 C51 C58 C65 -178.6(7)
C53 C66 C68 C69 -0.3(11)
C54 C45 C49 C46 177.2(5)
C54 C45 C49 C63 -0.6(8)
C54 C56 C67 C63 -0.1(10)
C55 C47 C51 C53 -179.5(5)
C55 C47 C51 C58 3.4(9)
C55 C64 C65 C58 0.6(12)
C58 C51 C53 C48 179.2(6)
C58 C51 C53 C66 3.9(11)
C59 C48 C53 C51 -178.3(5)
C59 C48 C53 C66 -2.4(8)
C60 C61 C62 C50 0.2(10)
C61 C60 C70 C46 -1.0(11)
C66 C68 C69 C59 -0.2(12)
C70 C46 C49 C45 -174.8(6)
C70 C46 C49 C63 2.7(11)
C70 C46 C50 N7 178.2(5)
C70 C46 C50 C62 1.6(9)
C70 C60 C61 C62 1.1(11)

loop_
_twin_individual_id
_twin_individual_mass_fraction_refined
1 0.791(3)
2 0.209(3)
